data_4029437
loop_
_publ_author_name
'Vibhute, Amol M.'
'Sureshan, Kana M.'

_publ_section_title
;
 Strength from Weakness: Conformational Divergence between Solid and
 Solution States of Substituted Cyclitols Facilitated by
 CH&#x00B7;&#x00B7;&#x00B7;O Hydrogen Bonding.
;
_journal_issue 11
_journal_name_full 'The Journal of organic chemistry'
_journal_page_first 4892
_journal_page_last 4908
_journal_paper_doi 10.1021/jo5004778
_journal_volume 79
_journal_year 2014
_chemical_formula_moiety 'C25 H32 O7'
_chemical_formula_sum 'C25 H32 O7'
_chemical_formula_weight 444.51
_chemical_name_systematic
;
 ?
;
_space_group_IT_number 14
_symmetry_cell_setting monoclinic
_symmetry_space_group_name_Hall '-P 2ybc'
_symmetry_space_group_name_H-M 'P 1 21/c 1'
_atom_sites_solution_hydrogens geom
_atom_sites_solution_primary direct
_atom_sites_solution_secondary difmap
_audit_creation_method SHELXL-97
_cell_angle_alpha 90.000(5)
_cell_angle_beta 95.579(5)
_cell_angle_gamma 90.000(5)
_cell_formula_units_Z 4
_cell_length_a 12.150(5)
_cell_length_b 10.181(5)
_cell_length_c 18.898(5)
_cell_measurement_reflns_used 3645
_cell_measurement_temperature 293(2)
_cell_measurement_theta_max 25.78
_cell_measurement_theta_min 2.27
_cell_volume 2326.6(16)
_computing_cell_refinement 'Bruker SAINT'
_computing_data_collection 'Bruker APEX2'
_computing_data_reduction 'Bruker SAINT'
_computing_molecular_graphics 'Bruker SHELXTL'
_computing_publication_material 'Bruker SHELXTL'
_computing_structure_refinement 'SHELXL-97 (Sheldrick, 2008)'
_computing_structure_solution 'SHELXS-97 (Sheldrick, 2008)'
_diffrn_ambient_temperature 293(2)
_diffrn_measured_fraction_theta_full 0.999
_diffrn_measured_fraction_theta_max 0.999
_diffrn_measurement_device_type 'Bruker APEX-II CCD'
_diffrn_measurement_method '\f and \w scans'
_diffrn_radiation_monochromator graphite
_diffrn_radiation_source 'fine-focus sealed tube'
_diffrn_radiation_type MoK\a
_diffrn_radiation_wavelength 0.71073
_diffrn_reflns_av_R_equivalents 0.0485
_diffrn_reflns_av_sigmaI/netI 0.0498
_diffrn_reflns_limit_h_max 14
_diffrn_reflns_limit_h_min -14
_diffrn_reflns_limit_k_max 12
_diffrn_reflns_limit_k_min -9
_diffrn_reflns_limit_l_max 22
_diffrn_reflns_limit_l_min -22
_diffrn_reflns_number 17782
_diffrn_reflns_theta_full 25.00
_diffrn_reflns_theta_max 25.00
_diffrn_reflns_theta_min 1.68
_diffrn_standards_number 0
_exptl_absorpt_coefficient_mu 0.092
_exptl_absorpt_correction_T_max 0.9909
_exptl_absorpt_correction_T_min 0.9818
_exptl_absorpt_correction_type multi-scan
_exptl_absorpt_process_details SADABS
_exptl_crystal_colour colourless
_exptl_crystal_density_diffrn 1.269
_exptl_crystal_density_meas 1.268
_exptl_crystal_density_method 'not measured'
_exptl_crystal_description block
_exptl_crystal_F_000 952
_exptl_crystal_size_max 0.20
_exptl_crystal_size_mid 0.15
_exptl_crystal_size_min 0.10
_refine_diff_density_max 0.445
_refine_diff_density_min -0.232
_refine_diff_density_rms 0.091
_refine_ls_extinction_coef 0.0141(19)
_refine_ls_extinction_expression Fc^*^=kFc[1+0.001xFc^2^\l^3^/sin(2\q)]^-1/4^
_refine_ls_extinction_method SHELXL
_refine_ls_goodness_of_fit_ref 1.022
_refine_ls_hydrogen_treatment mixed
_refine_ls_matrix_type full
_refine_ls_number_parameters 294
_refine_ls_number_reflns 4104
_refine_ls_number_restraints 1
_refine_ls_restrained_S_all 1.022
_refine_ls_R_factor_all 0.1073
_refine_ls_R_factor_gt 0.0565
_refine_ls_shift/su_max 0.002
_refine_ls_shift/su_mean 0.000
_refine_ls_structure_factor_coef Fsqd
_refine_ls_weighting_details 'calc w=1/[\s^2^(Fo^2^)+(0.0933P)^2^+0.0000P] where P=(Fo^2^+2Fc^2^)/3'
_refine_ls_weighting_scheme calc
_refine_ls_wR_factor_gt 0.1370
_refine_ls_wR_factor_ref 0.1654
_reflns_number_gt 2405
_reflns_number_total 4104
_reflns_threshold_expression >2\s(I)
_cod_data_source_file jo5004778_si_004.cif
_cod_data_source_block 0145_160313_kms_b_monobzcycl_0
_cod_depositor_comments
;
The following automatic conversions were performed:

'_symmetry_cell_setting' value 'Monoclinic' changed to 'monoclinic'
according to
/usr/data/users/saulius/crontab/automatic-downloads/rss-feeds/ACS/lib/dictionaries/cif_core.dic
dictionary named 'cif_core.dic' version 2.4.2 from 2011-04-26.

Automatic conversion script
Id: cif_fix_values 2281 2013-09-26 08:29:07Z andrius 

 Adding full bibliography for 4029436--4029440.cif.
;
_cod_original_sg_symbol_H-M 'P2(1)/c  '
_cod_database_code 4029437

loop_
_symmetry_equiv_pos_as_xyz
'x, y, z'
'-x, y+1/2, -z+1/2'
'-x, -y, -z'
'x, -y-1/2, z-1/2'

loop_
_atom_site_label
_atom_site_type_symbol
_atom_site_fract_x
_atom_site_fract_y
_atom_site_fract_z
_atom_site_U_iso_or_equiv
_atom_site_adp_type
_atom_site_occupancy
_atom_site_symmetry_multiplicity
_atom_site_calc_flag
_atom_site_refinement_flags
C1 C 0.2604(2) 0.1138(3) 0.00887(14) 0.0492(7) Uani 1 1 d .
H1 H 0.2432 0.0745 -0.0383 0.059 Uiso 1 1 calc R
C2 C 0.1733(2) 0.0747(2) 0.05913(13) 0.0448(6) Uani 1 1 d .
H2 H 0.1515 -0.0168 0.0496 0.054 Uiso 1 1 calc R
C3 C 0.0688(2) 0.1590(2) 0.05792(12) 0.0440(7) Uani 1 1 d .
H3 H 0.0131 0.1186 0.0237 0.053 Uiso 1 1 calc R
C4 C 0.0749(2) 0.3036(3) 0.03839(14) 0.0469(7) Uani 1 1 d .
H4 H 0.1037 0.3556 0.0798 0.056 Uiso 1 1 calc R
C5 C 0.15065(19) 0.3129(2) -0.01940(13) 0.0425(6) Uani 1 1 d .
H5 H 0.1190 0.2641 -0.0612 0.051 Uiso 1 1 calc R
C6 C 0.2626(2) 0.2603(3) 0.00420(14) 0.0495(7) Uani 1 1 d .
H6 H 0.2883 0.2970 0.0508 0.059 Uiso 1 1 calc R
C7 C 0.2777(2) 0.4352(3) -0.07173(14) 0.0539(7) Uani 1 1 d .
C8 C 0.3497(2) 0.5491(3) -0.04654(17) 0.0702(9) Uani 1 1 d .
H8A H 0.4238 0.5347 -0.0599 0.084 Uiso 1 1 calc R
H8B H 0.3542 0.5535 0.0049 0.084 Uiso 1 1 calc R
C9 C 0.3069(3) 0.6783(3) -0.07706(19) 0.0778(10) Uani 1 1 d .
H9A H 0.3596 0.7473 -0.0630 0.093 Uiso 1 1 calc R
H9B H 0.2377 0.6996 -0.0580 0.093 Uiso 1 1 calc R
C10 C 0.2885(3) 0.6725(3) -0.15770(19) 0.0774(10) Uani 1 1 d .
H10A H 0.2571 0.7549 -0.1758 0.093 Uiso 1 1 calc R
H10B H 0.3589 0.6601 -0.1770 0.093 Uiso 1 1 calc R
C11 C 0.2117(2) 0.5614(3) -0.18133(16) 0.0689(9) Uani 1 1 d .
H11A H 0.2033 0.5573 -0.2329 0.083 Uiso 1 1 calc R
H11B H 0.1394 0.5779 -0.1654 0.083 Uiso 1 1 calc R
C12 C 0.2552(2) 0.4314(3) -0.15185(14) 0.0627(8) Uani 1 1 d .
H12A H 0.3230 0.4099 -0.1725 0.075 Uiso 1 1 calc R
H12B H 0.2016 0.3630 -0.1652 0.075 Uiso 1 1 calc R
C13 C 0.3392(2) 0.0261(3) 0.11567(13) 0.0507(7) Uani 1 1 d .
C14 C 0.3394(2) -0.1218(3) 0.12322(17) 0.0655(8) Uani 1 1 d .
H14A H 0.2879 -0.1590 0.0862 0.079 Uiso 1 1 calc R
H14B H 0.3140 -0.1448 0.1687 0.079 Uiso 1 1 calc R
C15 C 0.4527(2) -0.1813(3) 0.1184(2) 0.0799(10) Uani 1 1 d .
H15A H 0.4750 -0.1673 0.0711 0.096 Uiso 1 1 calc R
H15B H 0.4494 -0.2753 0.1265 0.096 Uiso 1 1 calc R
C16 C 0.5373(3) -0.1200(3) 0.1729(2) 0.0825(10) Uani 1 1 d .
H16A H 0.5182 -0.1395 0.2205 0.099 Uiso 1 1 calc R
H16B H 0.6098 -0.1568 0.1680 0.099 Uiso 1 1 calc R
C17 C 0.5403(3) 0.0271(3) 0.1623(2) 0.0862(11) Uani 1 1 d .
H17A H 0.5930 0.0657 0.1982 0.103 Uiso 1 1 calc R
H17B H 0.5650 0.0461 0.1161 0.103 Uiso 1 1 calc R
C18 C 0.4285(2) 0.0881(3) 0.16698(17) 0.0738(9) Uani 1 1 d .
H18A H 0.4327 0.1812 0.1568 0.089 Uiso 1 1 calc R
H18B H 0.4083 0.0787 0.2151 0.089 Uiso 1 1 calc R
C19 C -0.0315(2) 0.0498(3) 0.14298(13) 0.0433(6) Uani 1 1 d .
C20 C -0.07601(19) 0.0609(2) 0.21301(12) 0.0402(6) Uani 1 1 d .
C21 C -0.0458(2) 0.1617(3) 0.25996(14) 0.0515(7) Uani 1 1 d .
H21 H 0.0051 0.2245 0.2485 0.062 Uiso 1 1 calc R
C22 C -0.0918(3) 0.1686(3) 0.32402(14) 0.0611(8) Uani 1 1 d .
H22 H -0.0709 0.2358 0.3559 0.073 Uiso 1 1 calc R
C23 C -0.1674(3) 0.0778(3) 0.34064(15) 0.0656(9) Uani 1 1 d .
H23 H -0.1986 0.0836 0.3836 0.079 Uiso 1 1 calc R
C24 C -0.1979(2) -0.0226(3) 0.29397(15) 0.0641(8) Uani 1 1 d .
H24 H -0.2496 -0.0845 0.3054 0.077 Uiso 1 1 calc R
C25 C -0.1520(2) -0.0314(3) 0.23043(13) 0.0519(7) Uani 1 1 d .
H25 H -0.1721 -0.0997 0.1992 0.062 Uiso 1 1 calc R
O1 O 0.35966(14) 0.0593(2) 0.04389(11) 0.0660(6) Uani 1 1 d .
O2 O 0.23636(14) 0.08133(18) 0.12674(9) 0.0533(5) Uani 1 1 d .
O3 O 0.02492(14) 0.15629(17) 0.12675(8) 0.0496(5) Uani 1 1 d .
O4 O -0.03436(16) 0.3445(2) 0.01387(12) 0.0698(6) Uani 1 1 d D
O5 O 0.17512(14) 0.44394(17) -0.03964(9) 0.0517(5) Uani 1 1 d .
O6 O 0.32710(15) 0.3127(2) -0.04815(11) 0.0718(6) Uani 1 1 d .
O7 O -0.04636(17) -0.0430(2) 0.10361(10) 0.0652(6) Uani 1 1 d .
H4' H -0.050(4) 0.422(3) 0.038(2) 0.152(18) Uiso 1 1 d D

loop_
_atom_site_aniso_label
_atom_site_aniso_U_11
_atom_site_aniso_U_22
_atom_site_aniso_U_33
_atom_site_aniso_U_23
_atom_site_aniso_U_13
_atom_site_aniso_U_12
C1 0.0440(15) 0.0529(18) 0.0513(15) 0.0054(13) 0.0070(12) 0.0120(13)
C2 0.0491(14) 0.0393(16) 0.0461(14) 0.0000(12) 0.0051(12) 0.0011(12)
C3 0.0475(14) 0.0447(17) 0.0413(14) -0.0057(12) 0.0111(11) -0.0017(12)
C4 0.0516(15) 0.0402(16) 0.0499(15) -0.0051(12) 0.0099(12) 0.0012(13)
C5 0.0475(14) 0.0371(16) 0.0440(14) 0.0023(12) 0.0100(11) 0.0054(12)
C6 0.0465(15) 0.0519(19) 0.0520(15) 0.0107(13) 0.0137(12) 0.0059(13)
C7 0.0490(15) 0.0526(18) 0.0630(17) 0.0151(14) 0.0195(13) 0.0077(14)
C8 0.0591(18) 0.081(2) 0.071(2) 0.0115(17) 0.0074(15) -0.0101(17)
C9 0.069(2) 0.061(2) 0.104(3) -0.0011(19) 0.0132(18) -0.0180(17)
C10 0.070(2) 0.067(2) 0.097(3) 0.0322(19) 0.0140(18) 0.0014(17)
C11 0.0689(19) 0.074(2) 0.0636(18) 0.0200(16) 0.0073(15) -0.0019(17)
C12 0.0714(19) 0.056(2) 0.0637(18) 0.0064(15) 0.0229(15) 0.0050(15)
C13 0.0596(17) 0.0444(18) 0.0485(15) 0.0084(13) 0.0072(13) 0.0002(14)
C14 0.0673(19) 0.0489(19) 0.079(2) 0.0089(16) 0.0003(15) -0.0004(15)
C15 0.067(2) 0.052(2) 0.121(3) -0.0023(19) 0.0073(19) 0.0091(16)
C16 0.0586(19) 0.065(2) 0.121(3) 0.016(2) -0.0078(19) 0.0123(17)
C17 0.061(2) 0.068(2) 0.126(3) 0.009(2) -0.0163(19) -0.0041(17)
C18 0.074(2) 0.055(2) 0.089(2) -0.0009(17) -0.0098(17) -0.0003(16)
C19 0.0449(14) 0.0393(16) 0.0455(14) -0.0003(14) 0.0032(11) -0.0026(13)
C20 0.0435(13) 0.0387(15) 0.0379(13) 0.0047(12) 0.0010(11) 0.0039(12)
C21 0.0568(16) 0.0491(18) 0.0477(15) 0.0011(14) 0.0009(12) -0.0025(13)
C22 0.080(2) 0.058(2) 0.0445(16) -0.0067(14) 0.0026(15) 0.0025(17)
C23 0.077(2) 0.074(2) 0.0476(17) 0.0081(17) 0.0147(15) 0.0130(19)
C24 0.0676(18) 0.067(2) 0.0595(18) 0.0170(17) 0.0134(15) -0.0046(16)
C25 0.0598(16) 0.0471(18) 0.0483(16) 0.0030(13) 0.0031(13) -0.0050(14)
O1 0.0490(11) 0.0748(15) 0.0761(13) 0.0219(11) 0.0154(9) 0.0196(10)
O2 0.0539(11) 0.0582(13) 0.0476(10) 0.0038(9) 0.0040(8) 0.0064(9)
O3 0.0581(10) 0.0463(12) 0.0472(10) -0.0081(8) 0.0188(8) -0.0108(9)
O4 0.0546(12) 0.0621(15) 0.0951(16) -0.0001(12) 0.0202(11) 0.0174(10)
O5 0.0525(10) 0.0432(12) 0.0625(11) 0.0082(9) 0.0211(9) 0.0061(8)
O6 0.0589(12) 0.0699(15) 0.0919(15) 0.0366(12) 0.0342(11) 0.0219(11)
O7 0.0943(15) 0.0484(13) 0.0551(11) -0.0152(10) 0.0186(10) -0.0195(10)

loop_
_atom_type_symbol
_atom_type_description
_atom_type_scat_dispersion_real
_atom_type_scat_dispersion_imag
_atom_type_scat_source
C C 0.0033 0.0016 'International Tables Vol C Tables 4.2.6.8 and 6.1.1.4'
H H 0.0000 0.0000 'International Tables Vol C Tables 4.2.6.8 and 6.1.1.4'
O O 0.0106 0.0060 'International Tables Vol C Tables 4.2.6.8 and 6.1.1.4'

loop_
_geom_angle_atom_site_label_1
_geom_angle_atom_site_label_2
_geom_angle_atom_site_label_3
_geom_angle
O1 C1 C6 113.3(2)
O1 C1 C2 102.31(19)
C6 C1 C2 108.2(2)
O1 C1 H1 110.9
C6 C1 H1 110.9
C2 C1 H1 110.9
O2 C2 C3 111.07(19)
O2 C2 C1 101.47(18)
C3 C2 C1 117.6(2)
O2 C2 H2 108.7
C3 C2 H2 108.7
C1 C2 H2 108.7
O3 C3 C4 105.45(18)
O3 C3 C2 110.60(19)
C4 C3 C2 119.1(2)
O3 C3 H3 107.0
C4 C3 H3 107.0
C2 C3 H3 107.0
O4 C4 C5 111.3(2)
O4 C4 C3 107.2(2)
C5 C4 C3 106.62(19)
O4 C4 H4 110.5
C5 C4 H4 110.5
C3 C4 H4 110.5
O5 C5 C6 102.04(19)
O5 C5 C4 114.41(19)
C6 C5 C4 111.5(2)
O5 C5 H5 109.5
C6 C5 H5 109.5
C4 C5 H5 109.5
O6 C6 C5 101.85(19)
O6 C6 C1 115.4(2)
C5 C6 C1 110.8(2)
O6 C6 H6 109.5
C5 C6 H6 109.5
C1 C6 H6 109.5
O6 C7 O5 106.01(19)
O6 C7 C8 111.0(2)
O5 C7 C8 108.7(2)
O6 C7 C12 108.5(2)
O5 C7 C12 110.1(2)
C8 C7 C12 112.3(2)
C7 C8 C9 112.5(2)
C7 C8 H8A 109.1
C9 C8 H8A 109.1
C7 C8 H8B 109.1
C9 C8 H8B 109.1
H8A C8 H8B 107.8
C8 C9 C10 111.2(3)
C8 C9 H9A 109.4
C10 C9 H9A 109.4
C8 C9 H9B 109.4
C10 C9 H9B 109.4
H9A C9 H9B 108.0
C11 C10 C9 110.7(2)
C11 C10 H10A 109.5
C9 C10 H10A 109.5
C11 C10 H10B 109.5
C9 C10 H10B 109.5
H10A C10 H10B 108.1
C10 C11 C12 111.3(3)
C10 C11 H11A 109.4
C12 C11 H11A 109.4
C10 C11 H11B 109.4
C12 C11 H11B 109.4
H11A C11 H11B 108.0
C11 C12 C7 111.7(2)
C11 C12 H12A 109.3
C7 C12 H12A 109.3
C11 C12 H12B 109.3
C7 C12 H12B 109.3
H12A C12 H12B 107.9
O2 C13 O1 106.46(19)
O2 C13 C14 112.2(2)
O1 C13 C14 108.8(2)
O2 C13 C18 109.2(2)
O1 C13 C18 109.0(2)
C14 C13 C18 111.0(2)
C13 C14 C15 112.7(3)
C13 C14 H14A 109.0
C15 C14 H14A 109.0
C13 C14 H14B 109.0
C15 C14 H14B 109.0
H14A C14 H14B 107.8
C14 C15 C16 110.7(3)
C14 C15 H15A 109.5
C16 C15 H15A 109.5
C14 C15 H15B 109.5
C16 C15 H15B 109.5
H15A C15 H15B 108.1
C17 C16 C15 109.9(3)
C17 C16 H16A 109.7
C15 C16 H16A 109.7
C17 C16 H16B 109.7
C15 C16 H16B 109.7
H16A C16 H16B 108.2
C18 C17 C16 111.6(3)
C18 C17 H17A 109.3
C16 C17 H17A 109.3
C18 C17 H17B 109.3
C16 C17 H17B 109.3
H17A C17 H17B 108.0
C17 C18 C13 112.6(3)
C17 C18 H18A 109.1
C13 C18 H18A 109.1
C17 C18 H18B 109.1
C13 C18 H18B 109.1
H18A C18 H18B 107.8
O7 C19 O3 123.0(2)
O7 C19 C20 124.4(2)
O3 C19 C20 112.6(2)
C25 C20 C21 119.6(2)
C25 C20 C19 118.2(2)
C21 C20 C19 122.2(2)
C20 C21 C22 119.7(3)
C20 C21 H21 120.2
C22 C21 H21 120.2
C23 C22 C21 120.4(3)
C23 C22 H22 119.8
C21 C22 H22 119.8
C22 C23 C24 120.1(3)
C22 C23 H23 119.9
C24 C23 H23 119.9
C25 C24 C23 120.0(3)
C25 C24 H24 120.0
C23 C24 H24 120.0
C24 C25 C20 120.1(3)
C24 C25 H25 119.9
C20 C25 H25 119.9
C1 O1 C13 108.13(19)
C13 O2 C2 104.84(18)
C19 O3 C3 117.56(19)
C4 O4 H4' 108(3)
C5 O5 C7 105.45(17)
C6 O6 C7 107.40(18)

loop_
_geom_bond_atom_site_label_1
_geom_bond_atom_site_label_2
_geom_bond_distance
C1 O1 1.431(3)
C1 C6 1.495(4)
C1 C2 1.541(3)
C1 H1 0.9800
C2 O2 1.426(3)
C2 C3 1.531(3)
C2 H2 0.9800
C3 O3 1.453(3)
C3 C4 1.522(3)
C3 H3 0.9800
C4 O4 1.425(3)
C4 C5 1.498(3)
C4 H4 0.9800
C5 O5 1.427(3)
C5 C6 1.489(3)
C5 H5 0.9800
C6 O6 1.424(3)
C6 H6 0.9800
C7 O6 1.436(3)
C7 O5 1.440(3)
C7 C8 1.503(4)
C7 C12 1.513(4)
C8 C9 1.508(4)
C8 H8A 0.9700
C8 H8B 0.9700
C9 C10 1.520(5)
C9 H9A 0.9700
C9 H9B 0.9700
C10 C11 1.506(4)
C10 H10A 0.9700
C10 H10B 0.9700
C11 C12 1.511(4)
C11 H11A 0.9700
C11 H11B 0.9700
C12 H12A 0.9700
C12 H12B 0.9700
C13 O2 1.404(3)
C13 O1 1.443(3)
C13 C14 1.512(4)
C13 C18 1.520(4)
C14 C15 1.515(4)
C14 H14A 0.9700
C14 H14B 0.9700
C15 C16 1.518(5)
C15 H15A 0.9700
C15 H15B 0.9700
C16 C17 1.512(4)
C16 H16A 0.9700
C16 H16B 0.9700
C17 C18 1.503(4)
C17 H17A 0.9700
C17 H17B 0.9700
C18 H18A 0.9700
C18 H18B 0.9700
C19 O7 1.206(3)
C19 O3 1.335(3)
C19 C20 1.482(3)
C20 C25 1.379(3)
C20 C21 1.383(3)
C21 C22 1.384(4)
C21 H21 0.9300
C22 C23 1.362(4)
C22 H22 0.9300
C23 C24 1.377(4)
C23 H23 0.9300
C24 C25 1.375(4)
C24 H24 0.9300
C25 H25 0.9300
O4 H4' 0.940(15)

loop_
_geom_hbond_atom_site_label_D
_geom_hbond_atom_site_label_H
_geom_hbond_atom_site_label_A
_geom_hbond_distance_DH
_geom_hbond_distance_HA
_geom_hbond_distance_DA
_geom_hbond_angle_DHA
_geom_hbond_site_symmetry_A
O4 H4' O5 0.940(15) 2.05(3) 2.822(3) 138(4) 3_565

loop_
_geom_torsion_atom_site_label_1
_geom_torsion_atom_site_label_2
_geom_torsion_atom_site_label_3
_geom_torsion_atom_site_label_4
_geom_torsion
O1 C1 C2 O2 34.0(2)
C6 C1 C2 O2 -85.8(2)
O1 C1 C2 C3 155.3(2)
C6 C1 C2 C3 35.5(3)
O2 C2 C3 O3 -35.0(3)
C1 C2 C3 O3 -151.2(2)
O2 C2 C3 C4 87.3(3)
C1 C2 C3 C4 -28.9(3)
O3 C3 C4 O4 -77.9(2)
C2 C3 C4 O4 157.3(2)
O3 C3 C4 C5 162.84(19)
C2 C3 C4 C5 38.0(3)
O4 C4 C5 O5 69.4(3)
C3 C4 C5 O5 -174.03(19)
O4 C4 C5 C6 -175.4(2)
C3 C4 C5 C6 -58.9(3)
O5 C5 C6 O6 -41.0(2)
C4 C5 C6 O6 -163.6(2)
O5 C5 C6 C1 -164.30(19)
C4 C5 C6 C1 73.1(3)
O1 C1 C6 O6 76.1(3)
C2 C1 C6 O6 -171.2(2)
O1 C1 C6 C5 -168.8(2)
C2 C1 C6 C5 -56.1(3)
O6 C7 C8 C9 173.6(2)
O5 C7 C8 C9 -70.2(3)
C12 C7 C8 C9 51.8(3)
C7 C8 C9 C10 -53.7(3)
C8 C9 C10 C11 56.0(3)
C9 C10 C11 C12 -56.9(3)
C10 C11 C12 C7 55.0(3)
O6 C7 C12 C11 -175.3(2)
O5 C7 C12 C11 69.1(3)
C8 C7 C12 C11 -52.2(3)
O2 C13 C14 C15 -174.5(2)
O1 C13 C14 C15 67.9(3)
C18 C13 C14 C15 -52.0(3)
C13 C14 C15 C16 55.6(4)
C14 C15 C16 C17 -57.3(4)
C15 C16 C17 C18 57.3(4)
C16 C17 C18 C13 -55.0(4)
O2 C13 C18 C17 175.7(2)
O1 C13 C18 C17 -68.3(3)
C14 C13 C18 C17 51.5(4)
O7 C19 C20 C25 -9.6(4)
O3 C19 C20 C25 168.6(2)
O7 C19 C20 C21 172.0(2)
O3 C19 C20 C21 -9.8(3)
C25 C20 C21 C22 0.3(4)
C19 C20 C21 C22 178.7(2)
C20 C21 C22 C23 -0.8(4)
C21 C22 C23 C24 0.6(4)
C22 C23 C24 C25 0.0(4)
C23 C24 C25 C20 -0.6(4)
C21 C20 C25 C24 0.4(4)
C19 C20 C25 C24 -178.1(2)
C6 C1 O1 C13 101.3(2)
C2 C1 O1 C13 -14.8(3)
O2 C13 O1 C1 -10.1(3)
C14 C13 O1 C1 111.1(2)
C18 C13 O1 C1 -127.8(2)
O1 C13 O2 C2 33.0(2)
C14 C13 O2 C2 -85.9(2)
C18 C13 O2 C2 150.5(2)
C3 C2 O2 C13 -167.0(2)
C1 C2 O2 C13 -41.1(2)
O7 C19 O3 C3 0.6(3)
C20 C19 O3 C3 -177.57(19)
C4 C3 O3 C19 152.4(2)
C2 C3 O3 C19 -77.6(3)
C6 C5 O5 C7 36.9(2)
C4 C5 O5 C7 157.5(2)
O6 C7 O5 C5 -18.9(3)
C8 C7 O5 C5 -138.3(2)
C12 C7 O5 C5 98.3(2)
C5 C6 O6 C7 30.0(3)
C1 C6 O6 C7 150.1(2)
O5 C7 O6 C6 -7.8(3)
C8 C7 O6 C6 110.0(2)
C12 C7 O6 C6 -126.1(2)
